data_7245285
loop_
_publ_author_name
'Li, Shuai'
'Han, Song-De'
'Zhao, Jiong-Peng'
'Liu, Fu-Chen'

_publ_section_title
;
 Quest for extended coordination networks from highly connected
 azido-bridged clusters
;
_journal_name_full CrystEngComm
_journal_paper_doi 10.1039/D2CE00854H
_journal_year 2022
_chemical_formula_moiety 'C36 H24 Co6 N24 O18, 1(O)'
_chemical_formula_sum 'C36 H26 Co6 N24 O19'
_chemical_formula_weight 1452.39
_space_group_crystal_system trigonal
_space_group_IT_number 148
_space_group_name_Hall '-R 3'
_space_group_name_H-M_alt 'R -3 :H'
_atom_sites_solution_hydrogens geom
_atom_sites_solution_primary iterative
_audit_creation_date 2022-06-19
_audit_creation_method
;
Olex2 1.3
(compiled 2020.11.12 svn.r5f609507 for OlexSys, GUI svn.r6408)
;
_audit_update_record
;
2022-06-19 deposited with the CCDC.	2022-07-27 downloaded from the CCDC.
;
_cell_angle_alpha 90
_cell_angle_beta 90
_cell_angle_gamma 120
_cell_formula_units_Z 3
_cell_length_a 20.260(3)
_cell_length_b 20.260(3)
_cell_length_c 10.904(2)
_cell_measurement_reflns_used 5503
_cell_measurement_temperature 293.1
_cell_measurement_theta_max 27.6
_cell_measurement_theta_min 5.0
_cell_volume 3876.1(11)
_computing_cell_refinement 'Bruker XSCANS'
_computing_data_collection 'Bruker XSCANS'
_computing_data_reduction 'Bruker SHELXTL'
_computing_molecular_graphics 'Olex2 1.3 (Dolomanov et al., 2009)'
_computing_publication_material 'Olex2 1.3 (Dolomanov et al., 2009)'
_computing_structure_refinement 'SHELXL 2018/3 (Sheldrick, 2015)'
_computing_structure_solution 'SHELXS-97 (Sheldrick, 1990)'
_diffrn_ambient_temperature 293(2)
_diffrn_measured_fraction_theta_full 0.996
_diffrn_measured_fraction_theta_max 0.996
_diffrn_measurement_device_type 'Bruker P4'
_diffrn_measurement_method '\w scans'
_diffrn_radiation_monochromator graphite
_diffrn_radiation_type MoK\a
_diffrn_radiation_wavelength 0.71073
_diffrn_reflns_av_R_equivalents 0.1121
_diffrn_reflns_av_unetI/netI 0.0648
_diffrn_reflns_Laue_measured_fraction_full 0.996
_diffrn_reflns_Laue_measured_fraction_max 0.996
_diffrn_reflns_limit_h_max 24
_diffrn_reflns_limit_h_min -24
_diffrn_reflns_limit_k_max 24
_diffrn_reflns_limit_k_min -24
_diffrn_reflns_limit_l_max 12
_diffrn_reflns_limit_l_min -12
_diffrn_reflns_number 10959
_diffrn_reflns_point_group_measured_fraction_full 0.996
_diffrn_reflns_point_group_measured_fraction_max 0.996
_diffrn_reflns_theta_full 25.006
_diffrn_reflns_theta_max 25.006
_diffrn_reflns_theta_min 3.483
_exptl_absorpt_coefficient_mu 1.980
_exptl_absorpt_correction_type none
_exptl_crystal_colour red
_exptl_crystal_colour_primary red
_exptl_crystal_density_diffrn 1.867
_exptl_crystal_density_method 'not measured'
_exptl_crystal_description block
_exptl_crystal_F_000 2172
_exptl_crystal_size_max 0.15
_exptl_crystal_size_mid 0.14
_exptl_crystal_size_min 0.13
_refine_diff_density_max 0.590
_refine_diff_density_min -0.502
_refine_diff_density_rms 0.105
_refine_ls_extinction_method none
_refine_ls_goodness_of_fit_ref 1.227
_refine_ls_hydrogen_treatment constr
_refine_ls_matrix_type full
_refine_ls_number_parameters 129
_refine_ls_number_reflns 1514
_refine_ls_number_restraints 21
_refine_ls_restrained_S_all 1.223
_refine_ls_R_factor_all 0.0985
_refine_ls_R_factor_gt 0.0740
_refine_ls_shift/su_max 0.001
_refine_ls_shift/su_mean 0.000
_refine_ls_structure_factor_coef Fsqd
_refine_ls_weighting_details 'w=1/[\s^2^(Fo^2^)+(0.0585P)^2^+16.1232P] where P=(Fo^2^+2Fc^2^)/3'
_refine_ls_weighting_scheme calc
_refine_ls_wR_factor_gt 0.1484
_refine_ls_wR_factor_ref 0.1588
_reflns_Friedel_coverage 0.000
_reflns_number_gt 1193
_reflns_number_total 1514
_reflns_threshold_expression 'I > 2\s(I)'
_cod_data_source_file d2ce00854h2.cif
_cod_data_source_block 1
_cod_original_cell_volume 3876.3(14)
_cod_original_sg_symbol_H-M 'R -3'
_cod_database_code 7245285
_shelx_shelxl_version_number 2018/3
_shelx_space_group_comment
;
The symmetry employed for this shelxl refinement is uniquely defined
by the following loop, which should always be used as a source of
symmetry information in preference to the above space-group names.
They are only intended as comments.
;
_olex2_refinement_description
;
1. Rigid bond restraints
 N3, N2, N1
 with sigma for 1-2 distances of 0.01 and sigma for 1-3 distances of 0.01
2. Uiso/Uaniso restraints and constraints
Uanis(O1W) \\sim Ueq, Uanis(N3) \\sim Ueq, Uanis(N2) \\sim Ueq: with sigma of
0.01 and sigma for terminal atoms of 0.2
3.a Aromatic/amide H refined with riding coordinates:
 C6(H6), C3(H3), C5(H5), C4(H4)
;
_olex2_submission_special_instructions 'No special instructions were received'

loop_
_space_group_symop_operation_xyz
'x, y, z'
'-y, x-y, z'
'-x+y, -x, z'
'x+2/3, y+1/3, z+1/3'
'-y+2/3, x-y+1/3, z+1/3'
'-x+y+2/3, -x+1/3, z+1/3'
'x+1/3, y+2/3, z+2/3'
'-y+1/3, x-y+2/3, z+2/3'
'-x+y+1/3, -x+2/3, z+2/3'
'-x, -y, -z'
'y, -x+y, -z'
'x-y, x, -z'
'-x+2/3, -y+1/3, -z+1/3'
'y+2/3, -x+y+1/3, -z+1/3'
'x-y+2/3, x+1/3, -z+1/3'
'-x+1/3, -y+2/3, -z+2/3'
'y+1/3, -x+y+2/3, -z+2/3'
'x-y+1/3, x+2/3, -z+2/3'

loop_
_atom_site_label
_atom_site_type_symbol
_atom_site_fract_x
_atom_site_fract_y
_atom_site_fract_z
_atom_site_U_iso_or_equiv
_atom_site_adp_type
_atom_site_occupancy
_atom_site_site_symmetry_order
_atom_site_calc_flag
_atom_site_refinement_flags_posn
_atom_site_refinement_flags_adp
_atom_site_refinement_flags_occupancy
_atom_site_disorder_assembly
_atom_site_disorder_group
Co1 Co 0.53422(5) 0.24364(5) 0.24001(8) 0.0342(4) Uani 1 1 d . . . . .
O1 O 0.4659(3) 0.1259(3) 0.2470(4) 0.0451(13) Uani 1 1 d . . . . .
O3 O 0.3860(3) -0.1865(3) 0.3850(4) 0.0472(13) Uani 1 1 d . . . . .
O2 O 0.5224(3) 0.0954(2) 0.3952(4) 0.0410(12) Uani 1 1 d . . . . .
N4 N 0.3777(3) -0.1334(3) 0.3280(5) 0.0414(14) Uani 1 1 d . . . . .
N1 N 0.5947(3) 0.3668(3) 0.2304(5) 0.0347(13) Uani 1 1 d . U . . .
C1 C 0.4730(4) 0.0796(4) 0.3128(6) 0.0368(16) Uani 1 1 d . . . . .
C6 C 0.4260(4) -0.0585(4) 0.3505(6) 0.0355(16) Uani 1 1 d . . . . .
H6 H 0.464994 -0.044090 0.407459 0.043 Uiso 1 1 calc R U . . .
N2 N 0.5539(4) 0.3825(4) 0.1612(7) 0.0588(17) Uani 1 1 d . U . . .
C2 C 0.4178(4) -0.0035(4) 0.2897(6) 0.0384(16) Uani 1 1 d . . . . .
N3 N 0.5162(5) 0.3966(5) 0.0965(8) 0.091(3) Uani 1 1 d . U . . .
C3 C 0.3580(6) -0.0250(5) 0.2081(9) 0.085(3) Uani 1 1 d . . . . .
H3 H 0.352014 0.011508 0.165695 0.103 Uiso 1 1 calc R U . . .
C5 C 0.3188(6) -0.1552(5) 0.2502(8) 0.080(3) Uani 1 1 d . . . . .
H5 H 0.285293 -0.206701 0.236190 0.096 Uiso 1 1 calc R U . . .
C4 C 0.3081(7) -0.1006(5) 0.1910(12) 0.133(6) Uani 1 1 d . . . . .
H4 H 0.266505 -0.115799 0.139214 0.159 Uiso 1 1 calc R U . . .
O1W O 0.333333 0.666667 0.166667 0.265(18) Uani 1 6 d S TU P . .

loop_
_atom_site_aniso_label
_atom_site_aniso_U_11
_atom_site_aniso_U_22
_atom_site_aniso_U_33
_atom_site_aniso_U_23
_atom_site_aniso_U_13
_atom_site_aniso_U_12
Co1 0.0305(5) 0.0328(6) 0.0396(6) 0.0000(4) -0.0007(4) 0.0161(4)
O1 0.044(3) 0.033(3) 0.054(3) 0.002(2) -0.004(2) 0.016(2)
O3 0.064(3) 0.038(3) 0.042(3) 0.001(2) 0.001(2) 0.027(3)
O2 0.040(3) 0.031(2) 0.043(3) 0.000(2) -0.010(2) 0.010(2)
N4 0.046(4) 0.037(3) 0.035(3) 0.005(3) 0.001(3) 0.016(3)
N1 0.029(3) 0.029(3) 0.045(3) 0.002(2) 0.001(2) 0.013(2)
C1 0.025(4) 0.034(4) 0.045(4) 0.000(3) 0.004(3) 0.010(3)
C6 0.030(4) 0.034(4) 0.033(4) -0.006(3) -0.003(3) 0.008(3)
N2 0.057(4) 0.050(4) 0.062(4) 0.001(3) 0.000(3) 0.021(3)
C2 0.044(4) 0.034(4) 0.026(4) 0.002(3) 0.001(3) 0.011(3)
N3 0.080(6) 0.082(6) 0.115(7) 0.028(5) -0.026(5) 0.044(5)
C3 0.089(7) 0.044(5) 0.094(7) 0.011(5) -0.053(6) 0.011(5)
C5 0.083(7) 0.044(5) 0.077(7) -0.003(5) -0.045(6) 0.005(5)
C4 0.129(10) 0.045(6) 0.173(13) 0.010(7) -0.110(10) 0.005(6)
O1W 0.26(3) 0.26(3) 0.27(5) 0.000 0.000 0.130(13)

loop_
_atom_type_symbol
_atom_type_description
_atom_type_scat_dispersion_real
_atom_type_scat_dispersion_imag
_atom_type_scat_source
C C 0.0033 0.0016 'International Tables Vol C Tables 4.2.6.8 and 6.1.1.4'
H H 0.0000 0.0000 'International Tables Vol C Tables 4.2.6.8 and 6.1.1.4'
Co Co 0.3494 0.9721 'International Tables Vol C Tables 4.2.6.8 and 6.1.1.4'
N N 0.0061 0.0033 'International Tables Vol C Tables 4.2.6.8 and 6.1.1.4'
O O 0.0106 0.0060 'International Tables Vol C Tables 4.2.6.8 and 6.1.1.4'

loop_
_geom_angle_atom_site_label_1
_geom_angle_atom_site_label_2
_geom_angle_atom_site_label_3
_geom_angle
_geom_angle_site_symmetry_1
_geom_angle_site_symmetry_3
_geom_angle_publ_flag
O1 Co1 O2 82.55(19) . 17 ?
O1 Co1 N1 96.9(2) . 18_545 ?
O1 Co1 N1 174.05(19) . . ?
O1 Co1 N1 88.1(2) . 2_655 ?
O3 Co1 O1 89.30(19) 8_544 . ?
O3 Co1 O2 92.35(18) 8_544 17 ?
O3 Co1 N1 89.3(2) 8_544 . ?
O3 Co1 N1 173.4(2) 8_544 18_545 ?
O3 Co1 N1 93.8(2) 8_544 2_655 ?
O2 Co1 N1 168.75(19) 17 2_655 ?
O2 Co1 N1 91.7(2) 17 . ?
O2 Co1 N1 90.70(19) 17 18_545 ?
N1 Co1 N1 84.7(2) . 18_545 ?
N1 Co1 N1 97.8(3) . 2_655 ?
N1 Co1 N1 84.2(2) 2_655 18_545 ?
C1 O1 Co1 128.6(4) . . ?
N4 O3 Co1 122.5(4) . 6 ?
C1 O2 Co1 128.0(4) . 18_545 ?
O3 N4 C6 120.8(6) . . ?
O3 N4 C5 118.8(6) . . ?
C5 N4 C6 120.4(6) . . ?
Co1 N1 Co1 91.7(2) . 17 ?
Co1 N1 Co1 91.1(2) 3_665 17 ?
Co1 N1 Co1 141.7(3) . 3_665 ?
N2 N1 Co1 104.7(4) . . ?
N2 N1 Co1 113.8(5) . 17 ?
N2 N1 Co1 109.0(4) . 3_665 ?
O1 C1 O2 126.6(6) . . ?
O1 C1 C2 116.3(6) . . ?
O2 C1 C2 117.1(6) . . ?
N4 C6 H6 119.7 . . ?
N4 C6 C2 120.6(6) . . ?
C2 C6 H6 119.7 . . ?
N3 N2 N1 179.5(9) . . ?
C6 C2 C1 120.1(6) . . ?
C6 C2 C3 119.6(6) . . ?
C3 C2 C1 120.3(6) . . ?
C2 C3 H3 120.6 . . ?
C4 C3 C2 118.8(8) . . ?
C4 C3 H3 120.6 . . ?
N4 C5 H5 120.1 . . ?
N4 C5 C4 119.9(8) . . ?
C4 C5 H5 120.1 . . ?
C3 C4 C5 120.6(9) . . ?
C3 C4 H4 119.7 . . ?
C5 C4 H4 119.7 . . ?

loop_
_geom_bond_atom_site_label_1
_geom_bond_atom_site_label_2
_geom_bond_distance
_geom_bond_site_symmetry_2
_geom_bond_publ_flag
Co1 O1 2.077(5) . ?
Co1 O3 2.070(5) 8_544 ?
Co1 O2 2.126(4) 17 ?
Co1 N1 2.164(5) . ?
Co1 N1 2.193(6) 18_545 ?
Co1 N1 2.185(5) 2_655 ?
O1 C1 1.245(8) . ?
O3 N4 1.323(7) . ?
O2 C1 1.261(8) . ?
N4 C6 1.355(8) . ?
N4 C5 1.347(10) . ?
N1 N2 1.271(9) . ?
C1 C2 1.505(9) . ?
C6 H6 0.9300 . ?
C6 C2 1.377(9) . ?
N2 N3 1.174(9) . ?
C2 C3 1.386(10) . ?
C3 H3 0.9300 . ?
C3 C4 1.361(12) . ?
C5 H5 0.9300 . ?
C5 C4 1.388(13) . ?
C4 H4 0.9300 . ?

loop_
_geom_torsion_atom_site_label_1
_geom_torsion_atom_site_label_2
_geom_torsion_atom_site_label_3
_geom_torsion_atom_site_label_4
_geom_torsion
_geom_torsion_site_symmetry_1
_geom_torsion_site_symmetry_2
_geom_torsion_site_symmetry_3
_geom_torsion_site_symmetry_4
_geom_torsion_publ_flag
Co1 O1 C1 O2 3.8(10) . . . . ?
Co1 O1 C1 C2 -175.1(4) . . . . ?
Co1 O3 N4 C6 62.8(7) 6 . . . ?
Co1 O3 N4 C5 -115.0(7) 6 . . . ?
Co1 O2 C1 O1 -14.5(10) 18_545 . . . ?
Co1 O2 C1 C2 164.4(4) 18_545 . . . ?
O1 C1 C2 C6 174.1(6) . . . . ?
O1 C1 C2 C3 -6.5(11) . . . . ?
O3 N4 C6 C2 179.1(6) . . . . ?
O3 N4 C5 C4 178.9(10) . . . . ?
O2 C1 C2 C6 -4.9(9) . . . . ?
O2 C1 C2 C3 174.5(8) . . . . ?
N4 C6 C2 C1 -178.3(6) . . . . ?
N4 C6 C2 C3 2.3(11) . . . . ?
N4 C5 C4 C3 2(2) . . . . ?
C1 C2 C3 C4 -178.7(10) . . . . ?
C6 N4 C5 C4 1.1(15) . . . . ?
C6 C2 C3 C4 0.7(16) . . . . ?
C2 C3 C4 C5 -3(2) . . . . ?
C5 N4 C6 C2 -3.2(11) . . . . ?
